data_7023850
loop_
_publ_author_name
'Dayan, Serkan'
'Kalayc\?io\(glu, Nilg\"un \"Ozpozan'
'Dayan, Osman'
'\"Ozdemir, Nam\?ik'
'Din\,cer, Muharrem'
'B\"uy\"ukg\"ung\"or, Orhan'

_publ_section_title
;
 Synthesis and characterization of SiO2-supported ruthenium complexes
 containing aromatic sulfonamides: as catalysts for transfer hydrogenation
 of acetophenone.
;
_journal_issue 14
_journal_name_full 'Dalton transactions (Cambridge, England : 2003)'
_journal_page_first 4957
_journal_page_last 4969
_journal_paper_doi 10.1039/c3dt32876g
_journal_volume 42
_journal_year 2013
_chemical_formula_moiety 'C22 H26 Cl2 N2 O2 Ru S'
_chemical_formula_sum 'C22 H26 Cl2 N2 O2 Ru S'
_chemical_formula_weight 554.48
_chemical_name_systematic
;
?
;
_space_group_IT_number 14
_symmetry_cell_setting monoclinic
_symmetry_Int_Tables_number 14
_symmetry_space_group_name_Hall '-P 2ybc'
_symmetry_space_group_name_H-M 'P 1 21/c 1'
_atom_sites_solution_hydrogens geom
_atom_sites_solution_primary direct
_atom_sites_solution_secondary difmap
_audit_creation_method SHELXL-97
_cell_angle_alpha 90.00
_cell_angle_beta 112.566(4)
_cell_angle_gamma 90.00
_cell_formula_units_Z 4
_cell_length_a 10.4066(5)
_cell_length_b 13.3274(6)
_cell_length_c 18.0147(10)
_cell_measurement_reflns_used 20296
_cell_measurement_temperature 296
_cell_measurement_theta_max 28.02
_cell_measurement_theta_min 1.96
_cell_volume 2307.2(2)
_computing_cell_refinement X-AREA
_computing_data_collection 'X-AREA (Stoe & Cie, 2002)'
_computing_data_reduction 'X-RED32 (Stoe & Cie, 2002)'
_computing_molecular_graphics 'Ortep-3 for Windows (Farrugia, 1997)'
_computing_publication_material 'WinGX (Farrugia, 1999) and PLATON (Spek, 2009)'
_computing_structure_refinement 'SHELXL-97 (Sheldrick, 1997)'
_computing_structure_solution 'SHELXS-97 (Sheldrick, 1997)'
_diffrn_ambient_temperature 296
_diffrn_detector_area_resol_mean 6.67
_diffrn_measured_fraction_theta_full 0.982
_diffrn_measured_fraction_theta_max 0.982
_diffrn_measurement_device_type 'STOE IPDS 2'
_diffrn_measurement_method 'w scans'
_diffrn_radiation_collimation '0.8 mm diameter, multiple pinhole'
_diffrn_radiation_monochromator 'plane graphite'
_diffrn_radiation_source 'sealed X-ray tube, 12 x 0.4 mm long-fine focus'
_diffrn_radiation_type MoK\a
_diffrn_radiation_wavelength 0.71073
_diffrn_reflns_av_R_equivalents 0.0270
_diffrn_reflns_av_sigmaI/netI 0.0320
_diffrn_reflns_limit_h_max 13
_diffrn_reflns_limit_h_min -13
_diffrn_reflns_limit_k_max 17
_diffrn_reflns_limit_k_min -17
_diffrn_reflns_limit_l_max 23
_diffrn_reflns_limit_l_min -20
_diffrn_reflns_number 14002
_diffrn_reflns_theta_full 27.59
_diffrn_reflns_theta_max 27.59
_diffrn_reflns_theta_min 1.96
_diffrn_standards_decay_% 0
_diffrn_standards_interval_count 0
_diffrn_standards_number 0
_exptl_absorpt_coefficient_mu 1.023
_exptl_absorpt_correction_T_max 0.8919
_exptl_absorpt_correction_T_min 0.6570
_exptl_absorpt_correction_type integration
_exptl_absorpt_process_details 'X-RED32 (Stoe & Cie, 2002)'
_exptl_crystal_colour 'dark red'
_exptl_crystal_density_diffrn 1.596
_exptl_crystal_density_method 'not measured'
_exptl_crystal_description prism
_exptl_crystal_F_000 1128
_exptl_crystal_size_max 0.71
_exptl_crystal_size_mid 0.33
_exptl_crystal_size_min 0.14
_refine_diff_density_max 0.361
_refine_diff_density_min -0.337
_refine_diff_density_rms 0.056
_refine_ls_extinction_method none
_refine_ls_goodness_of_fit_ref 1.007
_refine_ls_hydrogen_treatment constr
_refine_ls_matrix_type full
_refine_ls_number_parameters 272
_refine_ls_number_reflns 5251
_refine_ls_number_restraints 0
_refine_ls_restrained_S_all 1.007
_refine_ls_R_factor_all 0.0446
_refine_ls_R_factor_gt 0.0285
_refine_ls_shift/su_max 0.002
_refine_ls_shift/su_mean 0.000
_refine_ls_structure_factor_coef Fsqd
_refine_ls_weighting_details 'calc w=1/[\s^2^(Fo^2^)+(0.0292P)^2^] where P=(Fo^2^+2Fc^2^)/3'
_refine_ls_weighting_scheme calc
_refine_ls_wR_factor_gt 0.0552
_refine_ls_wR_factor_ref 0.0582
_reflns_number_gt 4155
_reflns_number_total 5251
_reflns_threshold_expression I>2\s(I)
_cod_data_source_file c3dt32876g.txt
_cod_data_source_block namikoz23
_cod_original_sg_symbol_H-M 'P 21/c'
_cod_database_code 7023850

loop_
_symmetry_equiv_pos_as_xyz
'x, y, z'
'-x, y+1/2, -z+1/2'
'-x, -y, -z'
'x, -y-1/2, z-1/2'

loop_
_atom_site_label
_atom_site_type_symbol
_atom_site_fract_x
_atom_site_fract_y
_atom_site_fract_z
_atom_site_U_iso_or_equiv
_atom_site_adp_type
_atom_site_occupancy
_atom_site_symmetry_multiplicity
_atom_site_calc_flag
_atom_site_refinement_flags
Ru1 Ru 0.779048(19) 0.560358(13) 0.061911(10) 0.03128(6) Uani 1 1 d .
Cl1 Cl 0.60994(7) 0.52572(5) -0.07233(3) 0.04416(14) Uani 1 1 d .
Cl2 Cl 0.85022(7) 0.70036(4) 0.00197(4) 0.04491(14) Uani 1 1 d .
S1 S 0.50416(8) 0.65224(5) 0.33694(4) 0.05138(17) Uani 1 1 d .
O1 O 0.3879(2) 0.63104(16) 0.26502(13) 0.0625(5) Uani 1 1 d .
O2 O 0.4846(3) 0.67942(17) 0.40881(14) 0.0747(7) Uani 1 1 d .
N1 N 0.61029(19) 0.65999(13) 0.06108(11) 0.0342(4) Uani 1 1 d .
H1A H 0.5842 0.6971 0.0160 0.041 Uiso 1 1 calc R
H1B H 0.5372 0.6211 0.0572 0.041 Uiso 1 1 calc R
N2 N 0.5883(2) 0.74636(16) 0.32102(13) 0.0477(5) Uani 1 1 d .
H2 H 0.6118 0.7921 0.3575 0.057 Uiso 1 1 calc R
C1 C 0.7879(4) 0.3173(2) 0.0137(2) 0.0672(8) Uani 1 1 d .
H1C H 0.7138 0.2802 0.0202 0.101 Uiso 1 1 calc R
H1D H 0.8644 0.2730 0.0205 0.101 Uiso 1 1 calc R
H1E H 0.7554 0.3462 -0.0391 0.101 Uiso 1 1 calc R
C2 C 0.8353(3) 0.39959(18) 0.07574(16) 0.0465(6) Uani 1 1 d .
C3 C 0.7569(3) 0.42390(17) 0.12207(15) 0.0439(6) Uani 1 1 d .
H3 H 0.6777 0.3872 0.1164 0.053 Uiso 1 1 calc R
C4 C 0.7996(3) 0.50431(18) 0.17711(14) 0.0404(5) Uani 1 1 d .
H4 H 0.7461 0.5204 0.2066 0.048 Uiso 1 1 calc R
C5 C 0.9207(2) 0.56147(19) 0.18925(13) 0.0396(5) Uani 1 1 d .
C6 C 0.9953(3) 0.53672(19) 0.14085(15) 0.0431(6) Uani 1 1 d .
H6 H 1.0737 0.5740 0.1457 0.052 Uiso 1 1 calc R
C7 C 0.9538(3) 0.45690(19) 0.08543(15) 0.0460(6) Uani 1 1 d .
H7 H 1.0057 0.4419 0.0548 0.055 Uiso 1 1 calc R
C8 C 0.9617(3) 0.6456(2) 0.25016(16) 0.0526(7) Uani 1 1 d .
H8 H 0.8757 0.6790 0.2466 0.063 Uiso 1 1 calc R
C9 C 1.0279(5) 0.6003(3) 0.3348(2) 0.1029(15) Uani 1 1 d .
H9A H 1.0541 0.6532 0.3739 0.154 Uiso 1 1 calc R
H9B H 1.1089 0.5624 0.3391 0.154 Uiso 1 1 calc R
H9C H 0.9621 0.5570 0.3442 0.154 Uiso 1 1 calc R
C10 C 1.0531(4) 0.7249(3) 0.2346(2) 0.0807(11) Uani 1 1 d .
H10A H 1.0748 0.7759 0.2752 0.121 Uiso 1 1 calc R
H10B H 1.0047 0.7544 0.1827 0.121 Uiso 1 1 calc R
H10C H 1.1376 0.6944 0.2361 0.121 Uiso 1 1 calc R
C11 C 0.6352(2) 0.72756(16) 0.12747(13) 0.0344(5) Uani 1 1 d .
C12 C 0.5906(2) 0.70277(16) 0.18841(13) 0.0341(5) Uani 1 1 d .
H12 H 0.5362 0.6461 0.1842 0.041 Uiso 1 1 calc R
C13 C 0.6286(2) 0.76398(17) 0.25599(14) 0.0365(5) Uani 1 1 d .
C14 C 0.7074(3) 0.84895(19) 0.26159(17) 0.0483(6) Uani 1 1 d .
H14 H 0.7352 0.8886 0.3076 0.058 Uiso 1 1 calc R
C15 C 0.7444(3) 0.8744(2) 0.19888(19) 0.0570(7) Uani 1 1 d .
H15 H 0.7947 0.9330 0.2019 0.068 Uiso 1 1 calc R
C16 C 0.7086(3) 0.81482(18) 0.13134(17) 0.0492(6) Uani 1 1 d .
H16 H 0.7337 0.8333 0.0889 0.059 Uiso 1 1 calc R
C17 C 0.6166(3) 0.5483(2) 0.35831(16) 0.0506(6) Uani 1 1 d .
C18 C 0.5969(3) 0.4741(2) 0.30219(17) 0.0524(7) Uani 1 1 d .
H18 H 0.5231 0.4778 0.2526 0.063 Uiso 1 1 calc R
C19 C 0.6875(4) 0.3939(2) 0.3200(2) 0.0642(8) Uani 1 1 d .
H19 H 0.6739 0.3434 0.2821 0.077 Uiso 1 1 calc R
C20 C 0.7960(4) 0.3875(3) 0.3919(2) 0.0781(10) Uani 1 1 d .
H20 H 0.8566 0.3332 0.4031 0.094 Uiso 1 1 calc R
C21 C 0.8159(5) 0.4617(3) 0.4479(2) 0.0968(13) Uani 1 1 d .
H21 H 0.8899 0.4573 0.4975 0.116 Uiso 1 1 calc R
C22 C 0.7273(4) 0.5424(3) 0.4315(2) 0.0821(11) Uani 1 1 d .
H22 H 0.7418 0.5929 0.4695 0.099 Uiso 1 1 calc R

loop_
_atom_site_aniso_label
_atom_site_aniso_U_11
_atom_site_aniso_U_22
_atom_site_aniso_U_33
_atom_site_aniso_U_23
_atom_site_aniso_U_13
_atom_site_aniso_U_12
Ru1 0.03884(9) 0.03198(9) 0.02511(8) 0.00198(8) 0.01460(7) 0.00502(8)
Cl1 0.0566(4) 0.0451(3) 0.0279(3) -0.0024(2) 0.0130(3) -0.0023(3)
Cl2 0.0539(3) 0.0415(3) 0.0461(3) 0.0071(3) 0.0268(3) 0.0017(3)
S1 0.0624(4) 0.0567(4) 0.0470(4) -0.0050(3) 0.0344(3) -0.0057(3)
O1 0.0520(11) 0.0735(14) 0.0679(15) -0.0035(10) 0.0296(11) -0.0085(10)
O2 0.1056(17) 0.0786(14) 0.0685(15) -0.0068(11) 0.0653(14) -0.0050(13)
N1 0.0403(10) 0.0375(10) 0.0266(10) 0.0010(7) 0.0148(8) 0.0039(8)
N2 0.0686(14) 0.0440(11) 0.0399(12) -0.0098(9) 0.0310(11) -0.0069(10)
C1 0.084(2) 0.0446(16) 0.067(2) -0.0094(14) 0.0216(17) 0.0144(15)
C2 0.0595(15) 0.0357(12) 0.0430(15) 0.0068(11) 0.0182(12) 0.0159(12)
C3 0.0536(14) 0.0356(13) 0.0441(14) 0.0116(10) 0.0207(12) 0.0056(11)
C4 0.0513(14) 0.0450(13) 0.0291(12) 0.0098(10) 0.0202(11) 0.0108(11)
C5 0.0442(12) 0.0447(12) 0.0270(11) 0.0049(10) 0.0106(9) 0.0094(11)
C6 0.0370(12) 0.0505(15) 0.0393(13) 0.0063(10) 0.0120(11) 0.0097(10)
C7 0.0518(14) 0.0498(15) 0.0408(14) 0.0074(11) 0.0228(12) 0.0206(12)
C8 0.0527(15) 0.0594(16) 0.0378(15) -0.0082(12) 0.0085(12) 0.0088(13)
C9 0.142(4) 0.103(3) 0.0359(18) -0.0153(18) 0.004(2) 0.030(3)
C10 0.063(2) 0.082(2) 0.091(3) -0.037(2) 0.0222(19) -0.0184(18)
C11 0.0395(12) 0.0331(11) 0.0318(12) 0.0003(9) 0.0150(10) 0.0071(9)
C12 0.0388(12) 0.0334(11) 0.0321(12) -0.0022(9) 0.0157(10) 0.0018(9)
C13 0.0426(12) 0.0368(12) 0.0337(12) -0.0020(9) 0.0186(10) 0.0025(10)
C14 0.0600(16) 0.0417(14) 0.0489(16) -0.0158(11) 0.0274(13) -0.0077(12)
C15 0.0789(19) 0.0392(14) 0.067(2) -0.0114(12) 0.0435(17) -0.0176(14)
C16 0.0703(17) 0.0401(13) 0.0511(16) -0.0009(11) 0.0387(14) -0.0043(12)
C17 0.0684(17) 0.0470(15) 0.0388(14) 0.0003(11) 0.0232(13) -0.0091(13)
C18 0.0637(17) 0.0536(15) 0.0432(15) -0.0058(12) 0.0242(13) -0.0141(14)
C19 0.089(2) 0.0479(16) 0.064(2) -0.0018(14) 0.0393(19) -0.0073(16)
C20 0.108(3) 0.0560(19) 0.076(3) 0.0218(18) 0.042(2) 0.0146(19)
C21 0.119(3) 0.089(3) 0.054(2) 0.0173(19) 0.002(2) 0.022(2)
C22 0.117(3) 0.070(2) 0.0414(17) -0.0070(15) 0.0101(18) 0.003(2)

loop_
_atom_type_symbol
_atom_type_description
_atom_type_scat_dispersion_real
_atom_type_scat_dispersion_imag
_atom_type_scat_source
C C 0.0033 0.0016 'International Tables Vol C Tables 4.2.6.8 and 6.1.1.4'
H H 0.0000 0.0000 'International Tables Vol C Tables 4.2.6.8 and 6.1.1.4'
Cl Cl 0.1484 0.1585 'International Tables Vol C Tables 4.2.6.8 and 6.1.1.4'
N N 0.0061 0.0033 'International Tables Vol C Tables 4.2.6.8 and 6.1.1.4'
O O 0.0106 0.0060 'International Tables Vol C Tables 4.2.6.8 and 6.1.1.4'
Ru Ru -1.2594 0.8363 'International Tables Vol C Tables 4.2.6.8 and 6.1.1.4'
S S 0.1246 0.1234 'International Tables Vol C Tables 4.2.6.8 and 6.1.1.4'

loop_
_geom_angle_atom_site_label_1
_geom_angle_atom_site_label_2
_geom_angle_atom_site_label_3
_geom_angle
C4 Ru1 C3 38.19(9)
C4 Ru1 C6 67.77(9)
C3 Ru1 C6 80.43(10)
C4 Ru1 C7 79.97(9)
C3 Ru1 C7 67.40(10)
C6 Ru1 C7 37.65(10)
C4 Ru1 N1 89.99(8)
C3 Ru1 N1 105.77(8)
C6 Ru1 N1 135.71(8)
C7 Ru1 N1 169.74(8)
C4 Ru1 C5 38.06(9)
C3 Ru1 C5 69.06(10)
C6 Ru1 C5 37.64(9)
C7 Ru1 C5 68.17(9)
N1 Ru1 C5 102.53(8)
C4 Ru1 C2 68.18(9)
C3 Ru1 C2 37.52(9)
C6 Ru1 C2 67.85(10)
C7 Ru1 C2 37.19(10)
N1 Ru1 C2 139.75(9)
C5 Ru1 C2 81.17(9)
C4 Ru1 Cl2 140.53(7)
C3 Ru1 Cl2 168.63(7)
C6 Ru1 Cl2 89.21(7)
C7 Ru1 Cl2 101.48(7)
N1 Ru1 Cl2 84.91(5)
C5 Ru1 Cl2 105.30(7)
C2 Ru1 Cl2 133.42(7)
C4 Ru1 Cl1 131.68(7)
C3 Ru1 Cl1 99.36(7)
C6 Ru1 Cl1 142.80(7)
C7 Ru1 Cl1 107.68(7)
N1 Ru1 Cl1 80.57(5)
C5 Ru1 Cl1 168.41(7)
C2 Ru1 Cl1 89.28(7)
Cl2 Ru1 Cl1 86.03(2)
O1 S1 O2 120.54(14)
O1 S1 N2 108.79(12)
O2 S1 N2 103.80(12)
O1 S1 C17 107.77(13)
O2 S1 C17 108.35(14)
N2 S1 C17 106.85(12)
C11 N1 Ru1 118.95(14)
C11 N1 H1A 107.6
Ru1 N1 H1A 107.6
C11 N1 H1B 107.6
Ru1 N1 H1B 107.6
H1A N1 H1B 107.0
C13 N2 S1 129.17(17)
C13 N2 H2 115.4
S1 N2 H2 115.4
C2 C1 H1C 109.5
C2 C1 H1D 109.5
H1C C1 H1D 109.5
C2 C1 H1E 109.5
H1C C1 H1E 109.5
H1D C1 H1E 109.5
C7 C2 C3 118.8(2)
C7 C2 C1 120.7(3)
C3 C2 C1 120.5(3)
C7 C2 Ru1 70.64(14)
C3 C2 Ru1 69.86(13)
C1 C2 Ru1 128.7(2)
C2 C3 C4 119.5(2)
C2 C3 Ru1 72.62(14)
C4 C3 Ru1 69.51(13)
C2 C3 H3 120.2
C4 C3 H3 120.2
Ru1 C3 H3 130.1
C3 C4 C5 122.6(2)
C3 C4 Ru1 72.29(13)
C5 C4 Ru1 73.35(13)
C3 C4 H4 118.7
C5 C4 H4 118.7
Ru1 C4 H4 127.9
C6 C5 C4 116.5(2)
C6 C5 C8 123.6(2)
C4 C5 C8 119.9(2)
C6 C5 Ru1 70.23(13)
C4 C5 Ru1 68.59(13)
C8 C5 Ru1 130.66(18)
C7 C6 C5 121.5(2)
C7 C6 Ru1 71.76(15)
C5 C6 Ru1 72.14(13)
C7 C6 H6 119.3
C5 C6 H6 119.3
Ru1 C6 H6 129.4
C2 C7 C6 121.0(2)
C2 C7 Ru1 72.17(14)
C6 C7 Ru1 70.60(13)
C2 C7 H7 119.5
C6 C7 H7 119.5
Ru1 C7 H7 130.4
C5 C8 C10 113.9(2)
C5 C8 C9 108.8(2)
C10 C8 C9 112.5(3)
C5 C8 H8 107.1
C10 C8 H8 107.1
C9 C8 H8 107.1
C8 C9 H9A 109.5
C8 C9 H9B 109.5
H9A C9 H9B 109.5
C8 C9 H9C 109.5
H9A C9 H9C 109.5
H9B C9 H9C 109.5
C8 C10 H10A 109.5
C8 C10 H10B 109.5
H10A C10 H10B 109.5
C8 C10 H10C 109.5
H10A C10 H10C 109.5
H10B C10 H10C 109.5
C16 C11 C12 120.6(2)
C16 C11 N1 119.3(2)
C12 C11 N1 120.1(2)
C11 C12 C13 119.0(2)
C11 C12 H12 120.5
C13 C12 H12 120.5
C14 C13 C12 120.5(2)
C14 C13 N2 115.8(2)
C12 C13 N2 123.7(2)
C15 C14 C13 119.4(2)
C15 C14 H14 120.3
C13 C14 H14 120.3
C14 C15 C16 121.3(2)
C14 C15 H15 119.3
C16 C15 H15 119.3
C11 C16 C15 119.1(2)
C11 C16 H16 120.4
C15 C16 H16 120.4
C18 C17 C22 119.8(3)
C18 C17 S1 120.5(2)
C22 C17 S1 119.7(2)
C17 C18 C19 119.5(3)
C17 C18 H18 120.3
C19 C18 H18 120.3
C20 C19 C18 121.0(3)
C20 C19 H19 119.5
C18 C19 H19 119.5
C19 C20 C21 119.6(3)
C19 C20 H20 120.2
C21 C20 H20 120.2
C20 C21 C22 120.4(4)
C20 C21 H21 119.8
C22 C21 H21 119.8
C21 C22 C17 119.7(3)
C21 C22 H22 120.1
C17 C22 H22 120.1

loop_
_geom_bond_atom_site_label_1
_geom_bond_atom_site_label_2
_geom_bond_distance
Ru1 C4 2.138(2)
Ru1 C3 2.174(2)
Ru1 C6 2.175(2)
Ru1 C7 2.190(2)
Ru1 N1 2.1971(17)
Ru1 C5 2.200(2)
Ru1 C2 2.210(2)
Ru1 Cl2 2.4104(6)
Ru1 Cl1 2.4273(6)
S1 O1 1.421(2)
S1 O2 1.432(2)
S1 N2 1.617(2)
S1 C17 1.758(3)
N1 C11 1.439(3)
N1 H1A 0.9000
N1 H1B 0.9000
N2 C13 1.407(3)
N2 H2 0.8600
C1 C2 1.507(4)
C1 H1C 0.9600
C1 H1D 0.9600
C1 H1E 0.9600
C2 C7 1.403(4)
C2 C3 1.410(3)
C3 C4 1.411(4)
C3 H3 0.9300
C4 C5 1.416(3)
C4 H4 0.9300
C5 C6 1.411(3)
C5 C8 1.512(4)
C6 C7 1.409(4)
C6 H6 0.9300
C7 H7 0.9300
C8 C10 1.517(4)
C8 C9 1.535(4)
C8 H8 0.9800
C9 H9A 0.9600
C9 H9B 0.9600
C9 H9C 0.9600
C10 H10A 0.9600
C10 H10B 0.9600
C10 H10C 0.9600
C11 C16 1.379(3)
C11 C12 1.386(3)
C12 C13 1.391(3)
C12 H12 0.9300
C13 C14 1.379(3)
C14 C15 1.369(4)
C14 H14 0.9300
C15 C16 1.379(4)
C15 H15 0.9300
C16 H16 0.9300
C17 C18 1.372(4)
C17 C22 1.380(4)
C18 C19 1.379(4)
C18 H18 0.9300
C19 C20 1.356(5)
C19 H19 0.9300
C20 C21 1.371(5)
C20 H20 0.9300
C21 C22 1.373(5)
C21 H21 0.9300
C22 H22 0.9300

loop_
_geom_hbond_atom_site_label_D
_geom_hbond_atom_site_label_H
_geom_hbond_atom_site_label_A
_geom_hbond_distance_DH
_geom_hbond_distance_HA
_geom_hbond_distance_DA
_geom_hbond_angle_DHA
_geom_hbond_site_symmetry_A
C8 H8 Cg1 0.98 2.47 3.401(3) 158.91 .
C1 H1E Cl1 0.96 2.77 3.368(3) 121.1 .
C12 H12 O1 0.93 2.50 3.083(3) 120.6 .
C18 H18 O1 0.93 2.54 2.905(4) 103.9 .
C10 H10C O1 0.96 2.59 3.541(4) 169.2 1_655
N1 H1A O2 0.90 2.44 3.326(3) 166.7 4_575
N1 H1B Cl1 0.90 2.56 3.432(2) 162.2 3_665
N2 H2 Cl1 0.86 2.74 3.555(2) 158.5 4_576
N2 H2 Cl2 0.86 2.83 3.426(2) 128.3 4_576

loop_
_geom_torsion_atom_site_label_1
_geom_torsion_atom_site_label_2
_geom_torsion_atom_site_label_3
_geom_torsion_atom_site_label_4
_geom_torsion
C4 Ru1 N1 C11 54.58(16)
C3 Ru1 N1 C11 89.82(17)
C6 Ru1 N1 C11 -2.6(2)
C7 Ru1 N1 C11 42.8(6)
C5 Ru1 N1 C11 18.35(17)
C2 Ru1 N1 C11 109.45(18)
Cl2 Ru1 N1 C11 -86.22(15)
Cl1 Ru1 N1 C11 -173.03(16)
O1 S1 N2 C13 -46.2(3)
O2 S1 N2 C13 -175.7(2)
C17 S1 N2 C13 69.9(3)
C4 Ru1 C2 C7 -102.55(16)
C3 Ru1 C2 C7 -132.3(2)
C6 Ru1 C2 C7 -28.63(15)
N1 Ru1 C2 C7 -164.30(13)
C5 Ru1 C2 C7 -65.31(15)
Cl2 Ru1 C2 C7 37.43(18)
Cl1 Ru1 C2 C7 121.28(14)
C4 Ru1 C2 C3 29.70(16)
C6 Ru1 C2 C3 103.62(17)
C7 Ru1 C2 C3 132.3(2)
N1 Ru1 C2 C3 -32.0(2)
C5 Ru1 C2 C3 66.94(16)
Cl2 Ru1 C2 C3 169.69(12)
Cl1 Ru1 C2 C3 -106.47(15)
C4 Ru1 C2 C1 143.2(3)
C3 Ru1 C2 C1 113.5(3)
C6 Ru1 C2 C1 -142.9(3)
C7 Ru1 C2 C1 -114.3(3)
N1 Ru1 C2 C1 81.4(3)
C5 Ru1 C2 C1 -179.6(3)
Cl2 Ru1 C2 C1 -76.8(3)
Cl1 Ru1 C2 C1 7.0(3)
C7 C2 C3 C4 -0.4(3)
C1 C2 C3 C4 -177.0(2)
Ru1 C2 C3 C4 -53.2(2)
C7 C2 C3 Ru1 52.8(2)
C1 C2 C3 Ru1 -123.8(2)
C4 Ru1 C3 C2 -131.9(2)
C6 Ru1 C3 C2 -65.90(16)
C7 Ru1 C3 C2 -28.99(16)
N1 Ru1 C3 C2 159.13(15)
C5 Ru1 C3 C2 -103.21(17)
Cl2 Ru1 C3 C2 -41.3(4)
Cl1 Ru1 C3 C2 76.37(16)
C6 Ru1 C3 C4 66.03(15)
C7 Ru1 C3 C4 102.94(16)
N1 Ru1 C3 C4 -68.94(15)
C5 Ru1 C3 C4 28.72(14)
C2 Ru1 C3 C4 131.9(2)
Cl2 Ru1 C3 C4 90.7(4)
Cl1 Ru1 C3 C4 -151.70(13)
C2 C3 C4 C5 -1.2(4)
Ru1 C3 C4 C5 -55.9(2)
C2 C3 C4 Ru1 54.7(2)
C6 Ru1 C4 C3 -103.24(16)
C7 Ru1 C4 C3 -66.02(15)
N1 Ru1 C4 C3 116.09(15)
C5 Ru1 C4 C3 -133.3(2)
C2 Ru1 C4 C3 -29.21(15)
Cl2 Ru1 C4 C3 -161.94(12)
Cl1 Ru1 C4 C3 38.78(17)
C3 Ru1 C4 C5 133.3(2)
C6 Ru1 C4 C5 30.04(13)
C7 Ru1 C4 C5 67.26(15)
N1 Ru1 C4 C5 -110.62(14)
C2 Ru1 C4 C5 104.08(16)
Cl2 Ru1 C4 C5 -28.65(18)
Cl1 Ru1 C4 C5 172.07(11)
C3 C4 C5 C6 2.4(3)
Ru1 C4 C5 C6 -52.97(19)
C3 C4 C5 C8 -179.0(2)
Ru1 C4 C5 C8 125.6(2)
C3 C4 C5 Ru1 55.4(2)
C4 Ru1 C5 C6 130.6(2)
C3 Ru1 C5 C6 101.82(16)
C7 Ru1 C5 C6 28.68(15)
N1 Ru1 C5 C6 -155.88(14)
C2 Ru1 C5 C6 64.95(15)
Cl2 Ru1 C5 C6 -67.79(14)
Cl1 Ru1 C5 C6 99.8(3)
C3 Ru1 C5 C4 -28.81(14)
C6 Ru1 C5 C4 -130.6(2)
C7 Ru1 C5 C4 -101.95(16)
N1 Ru1 C5 C4 73.49(14)
C2 Ru1 C5 C4 -65.68(15)
Cl2 Ru1 C5 C4 161.58(12)
Cl1 Ru1 C5 C4 -30.9(4)
C4 Ru1 C5 C8 -111.6(3)
C3 Ru1 C5 C8 -140.4(3)
C6 Ru1 C5 C8 117.8(3)
C7 Ru1 C5 C8 146.4(3)
N1 Ru1 C5 C8 -38.1(2)
C2 Ru1 C5 C8 -177.3(2)
Cl2 Ru1 C5 C8 50.0(2)
Cl1 Ru1 C5 C8 -142.5(3)
C4 C5 C6 C7 -2.2(3)
C8 C5 C6 C7 179.4(2)
Ru1 C5 C6 C7 -54.3(2)
C4 C5 C6 Ru1 52.17(18)
C8 C5 C6 Ru1 -126.3(2)
C4 Ru1 C6 C7 102.81(16)
C3 Ru1 C6 C7 65.19(15)
N1 Ru1 C6 C7 168.01(13)
C5 Ru1 C6 C7 133.2(2)
C2 Ru1 C6 C7 28.31(14)
Cl2 Ru1 C6 C7 -110.09(14)
Cl1 Ru1 C6 C7 -27.7(2)
C4 Ru1 C6 C5 -30.36(14)
C3 Ru1 C6 C5 -67.98(15)
C7 Ru1 C6 C5 -133.2(2)
N1 Ru1 C6 C5 34.84(19)
C2 Ru1 C6 C5 -104.86(16)
Cl2 Ru1 C6 C5 116.73(14)
Cl1 Ru1 C6 C5 -160.88(12)
C3 C2 C7 C6 0.6(4)
C1 C2 C7 C6 177.2(3)
Ru1 C2 C7 C6 53.1(2)
C3 C2 C7 Ru1 -52.5(2)
C1 C2 C7 Ru1 124.2(2)
C5 C6 C7 C2 0.7(4)
Ru1 C6 C7 C2 -53.8(2)
C5 C6 C7 Ru1 54.5(2)
C4 Ru1 C7 C2 66.96(15)
C3 Ru1 C7 C2 29.23(15)
C6 Ru1 C7 C2 133.4(2)
N1 Ru1 C7 C2 78.9(5)
C5 Ru1 C7 C2 104.73(16)
Cl2 Ru1 C7 C2 -153.23(14)
Cl1 Ru1 C7 C2 -63.76(15)
C4 Ru1 C7 C6 -66.44(15)
C3 Ru1 C7 C6 -104.17(16)
N1 Ru1 C7 C6 -54.5(5)
C5 Ru1 C7 C6 -28.67(14)
C2 Ru1 C7 C6 -133.4(2)
Cl2 Ru1 C7 C6 73.38(14)
Cl1 Ru1 C7 C6 162.84(13)
C6 C5 C8 C10 21.8(4)
C4 C5 C8 C10 -156.7(2)
Ru1 C5 C8 C10 -70.2(3)
C6 C5 C8 C9 -104.6(3)
C4 C5 C8 C9 76.9(3)
Ru1 C5 C8 C9 163.4(3)
Ru1 N1 C11 C16 78.4(2)
Ru1 N1 C11 C12 -98.9(2)
C16 C11 C12 C13 -4.0(3)
N1 C11 C12 C13 173.3(2)
C11 C12 C13 C14 1.1(3)
C11 C12 C13 N2 179.5(2)
S1 N2 C13 C14 -176.2(2)
S1 N2 C13 C12 5.3(4)
C12 C13 C14 C15 2.0(4)
N2 C13 C14 C15 -176.5(3)
C13 C14 C15 C16 -2.3(5)
C12 C11 C16 C15 3.8(4)
N1 C11 C16 C15 -173.5(3)
C14 C15 C16 C11 -0.6(5)
O1 S1 C17 C18 11.4(3)
O2 S1 C17 C18 143.3(2)
N2 S1 C17 C18 -105.4(2)
O1 S1 C17 C22 -170.0(3)
O2 S1 C17 C22 -38.1(3)
N2 S1 C17 C22 73.2(3)
C22 C17 C18 C19 0.6(4)
S1 C17 C18 C19 179.2(2)
C17 C18 C19 C20 -0.3(4)
C18 C19 C20 C21 0.2(5)
C19 C20 C21 C22 -0.4(6)
C20 C21 C22 C17 0.7(6)
C18 C17 C22 C21 -0.8(5)
S1 C17 C22 C21 -179.4(3)
